data_9000706
loop_
_publ_author_name
'Winter, J. K.'
'Okamura, F. P.'
'Ghose, S.'

_publ_section_title
;
 A high-temperature structural study of high albite, monalbite, and the
 analbite - monalbite phase transition
 T = 1040 C
 Note: this sample of feldspar is from Tiburon, Marin County, California, USA
;
_journal_name_full 'American Mineralogist'
_journal_page_first 409
_journal_page_last 423
_journal_volume 64
_journal_year 1979
_chemical_formula_sum 'Al Na O8 Si3'
_chemical_name_mineral Albite
_space_group_IT_number 2
_symmetry_space_group_name_Hall '-P 1 (1/2*x+1/2*y,1/2*x-1/2*y,-z)'
_symmetry_space_group_name_H-M 'C -1'
_cell_angle_alpha 90.22
_cell_angle_beta 116.05
_cell_angle_gamma 89.96
_cell_formula_units_Z 4
_cell_length_a 8.270
_cell_length_b 12.978
_cell_length_c 7.154
_cell_volume 689.817
_diffrn_ambient_temperature 1313.15
_exptl_crystal_density_diffrn 2.525
_cod_original_formula_sum 'Na (Si3 Al) O8'
_cod_database_code 9000706

loop_
_symmetry_equiv_pos_as_xyz
x,y,z
1/2+x,1/2+y,z
-x,-y,-z
1/2-x,1/2-y,-z

loop_
_atom_site_aniso_label
_atom_site_aniso_U_11
_atom_site_aniso_U_22
_atom_site_aniso_U_33
_atom_site_aniso_U_12
_atom_site_aniso_U_13
_atom_site_aniso_U_23
Na 0.06796 0.22782 0.15026 -0.00147 0.02758 -0.00380
Si1o 0.03132 0.03584 0.02511 -0.00440 0.01306 -0.00042
Al1o 0.03132 0.03584 0.02511 -0.00440 0.01306 -0.00042
Si1m 0.03132 0.03584 0.02532 0.00586 0.01306 0.00127
Al1m 0.03132 0.03584 0.02532 0.00586 0.01306 0.00127
Si2o 0.02825 0.02986 0.03244 -0.00147 0.01113 0.00000
Al2o 0.02825 0.02986 0.03244 -0.00147 0.01113 0.00000
Si2m 0.02853 0.02986 0.03223 0.00293 0.01161 0.00127
Al2m 0.02853 0.02986 0.03223 0.00293 0.01161 0.00127
Oa1 0.07830 0.06399 0.03641 0.00000 0.03097 0.00085
Oa2 0.03859 0.03413 0.05378 0.00098 0.01258 0.00127
Obo 0.05146 0.08277 0.07304 -0.01465 0.03726 -0.00296
Obm 0.05202 0.08191 0.07178 0.01759 0.03822 0.00042
Oco 0.04642 0.04181 0.06278 -0.00830 0.01766 -0.00507
Ocm 0.04754 0.04096 0.06257 0.00928 0.01718 0.00507
Odo 0.05397 0.06655 0.03830 0.00879 0.00532 0.00718
Odm 0.05286 0.06741 0.03851 -0.00879 0.00411 -0.00761

loop_
_atom_site_label
_atom_site_fract_x
_atom_site_fract_y
_atom_site_fract_z
_atom_site_occupancy
_atom_site_type_symbol
_atom_site_attached_hydrogens
Na 0.27940 1.00000 0.13780 1.00000 Na 0
Si1o 0.00810 0.17760 0.22390 0.75000 Si 0
Al1o 0.00810 0.17760 0.22390 0.25000 Al 0
Si1m 0.00780 0.82120 0.22360 0.75000 Si 0
Al1m 0.00780 0.82120 0.22360 0.25000 Al 0
Si2o 0.69550 0.11580 0.34090 0.75000 Si 0
Al2o 0.69550 0.11580 0.34090 0.25000 Al 0
Si2m 0.69530 0.88340 0.34270 0.75000 Si 0
Al2m 0.69530 0.88340 0.34270 0.25000 Al 0
Oa1 0.99990 0.13890 0.99890 1.00000 O 0
Oa2 0.60610 0.99960 0.28440 1.00000 O 0
Obo 0.82360 0.13340 0.22310 1.00000 O 0
Obm 0.82370 0.86410 0.22610 1.00000 O 0
Oco 0.02480 0.30300 0.25560 1.00000 O 0
Ocm 0.02460 0.69560 0.25240 1.00000 O 0
Odo 0.18870 0.12260 0.40440 1.00000 O 0
Odm 0.18820 0.87620 0.40630 1.00000 O 0

loop_
_cod_changelog_entry_id
_cod_changelog_entry_author
_cod_changelog_entry_date
_cod_changelog_entry_text
1
;cod-tools version 3.8.0
Id: cif_guess_AMCSD_atom_types 9581 2023-05-17 12:35:41Z saulius
;
2023-05-18T11:36:27+03:00
;Derived atom types and hydrogen counts
from atom names that follow the AMCSD naming convention
(Wat == water, O-H == hydroxyl).
;
